data_9017146
loop_
_publ_author_name
'Gatta, G. D.'
'Halenius, U.'
'Bosi, F.'
'Canadillas-Delgado L'
'Fernandez-Diaz M T'

_publ_section_title
;
 Minerals in cement chemistry: A single-crystal neutron diffraction study
 of ettringite, Ca6Al2(SO4)3(OH)12&#x00B7;27H2O
;
_journal_name_full 'American Mineralogist'
_journal_page_first 73
_journal_page_last 78
_journal_volume 104
_journal_year 2019
_chemical_compound_source 'NChwaning mine, Kuruman, South Africa'
_chemical_formula_sum 'Al2 Ca6 H66 O51 S3'
_chemical_name_mineral Ettringite
_space_group_IT_number 159
_space_group_name_Hall 'P 3 -2c'
_space_group_name_H-M_alt 'P 3 1 c'
_symmetry_space_group_name_H-M 'P 3 1 c'
_cell_angle_alpha 90.00
_cell_angle_beta 90.00
_cell_angle_gamma 120.00
_cell_formula_units_Z 2
_cell_length_a 11.1710
_cell_length_b 11.1710
_cell_length_c 21.3640
_cell_volume 2308.858
_database_code_amcsd 0020840
_exptl_crystal_density_diffrn 1.831
_cod_data_source_file inputs/fixed/downloads/05/05867.cif
_cod_data_source_block 05867
_cod_original_formula_sum 'Al2 Ca6 O51 H66 S3'
_cod_database_code 9017146

loop_
_space_group_symop_operation_xyz
x,y,z
x-y,-y,1/2+z
-y,x-y,z
y,x,1/2+z
-x+y,-x,z
-x,-x+y,1/2+z

loop_
_atom_site_aniso_label
_atom_site_aniso_U_11
_atom_site_aniso_U_22
_atom_site_aniso_U_33
_atom_site_aniso_U_12
_atom_site_aniso_U_13
_atom_site_aniso_U_23
Al1 0.00310 0.00310 0.00310 0.00160 0.00000 0.00000
Al2 0.00350 0.00350 0.00300 0.00170 0.00000 0.00000
Ca1 0.01490 0.01430 0.01420 0.00740 0.00110 -0.00020
Ca2 0.00680 0.00480 0.00500 0.00300 0.00070 0.00040
O-H1 0.00980 0.00920 0.00800 0.00430 -0.00060 0.00050
O-H2 0.00930 0.00850 0.00830 0.00410 -0.00040 0.00080
O-H3 0.00650 0.00660 0.00400 0.00290 0.00010 -0.00070
O-H4 0.01250 0.01150 0.01100 0.00570 0.00040 -0.00080
OW5 0.01240 0.01240 0.01180 0.00650 -0.00030 0.00130
OW6 0.01570 0.01630 0.01530 0.00790 0.00030 0.00090
OW7 0.02180 0.02050 0.02070 0.01160 0.00050 -0.00100
OW8 0.01600 0.01530 0.01440 0.00770 0.00100 -0.00200
OW9 0.01250 0.01290 0.01280 0.00650 -0.00050 0.00030
OW10 0.01590 0.01410 0.01380 0.00690 -0.00070 0.00020
OW11 0.02910 0.02830 0.02870 0.01370 0.00000 -0.00010
OW12 0.02000 0.01960 0.01930 0.00940 -0.00020 -0.00040
H1 0.02820 0.02890 0.03100 0.01390 0.00040 0.00520
H2 0.03700 0.03300 0.02700 0.01510 0.00200 -0.00100
H3 0.02030 0.02260 0.02000 0.00580 0.00300 0.00700
H4 0.04000 0.02500 0.02900 0.01900 -0.00200 0.00600
H5 0.02670 0.02150 0.02180 0.01240 -0.00030 -0.00090
H6 0.03200 0.03600 0.04000 0.02100 -0.00100 0.00000
H7 0.02260 0.02490 0.02300 0.01480 0.00300 0.00800
H8 0.03680 0.03060 0.03200 0.01900 0.00050 -0.00290
H10 0.04700 0.04400 0.04800 0.02200 0.00200 0.00000
H11 0.04170 0.04230 0.04320 0.02230 0.00360 -0.00390
H12 0.03520 0.03910 0.04300 0.02180 0.00270 -0.00570
H13 0.05000 0.05700 0.06100 0.02400 0.00200 -0.00700
H14 0.03250 0.03060 0.03020 0.01730 -0.00110 0.00140
H15 0.03320 0.03460 0.03200 0.01430 0.00020 -0.00330
H16 0.02680 0.02800 0.02550 0.01240 0.00010 0.00190
H17 0.04530 0.04480 0.04430 0.02080 -0.00010 -0.00320
H9 0.04200 0.03500 0.03800 0.02080 0.00200 0.00000
H18 0.05900 0.05750 0.05790 0.02960 0.00100 0.00050
H19 0.04500 0.03800 0.04100 0.01840 0.00500 0.00100
H20 0.03830 0.03910 0.03620 0.01550 0.00170 -0.00220
S1 0.00350 0.00350 0.00340 0.00180 0.00000 0.00000
O13 0.01250 0.01250 0.01250 0.00630 0.00000 0.00000
O15 0.01250 0.01300 0.01280 0.00630 0.00050 -0.00050
S2 0.00380 0.00380 0.00350 0.00190 0.00000 0.00000
O14 0.02180 0.02180 0.02140 0.01090 0.00000 0.00000
O16 0.01810 0.01870 0.01780 0.00830 -0.00010 -0.00050
S3 0.01250 0.01250 0.01250 0.00630 0.00000 0.00000
O17 0.01960 0.01960 0.01920 0.00980 0.00000 0.00000
O18 0.01530 0.01610 0.01540 0.00710 -0.00020 -0.00020

loop_
_atom_site_label
_atom_site_fract_x
_atom_site_fract_y
_atom_site_fract_z
_atom_site_occupancy
_atom_site_U_iso_or_equiv
_atom_site_type_symbol
_atom_site_attached_hydrogens
Al1 0.00000 0.00000 -0.01950 1.00000 0.00310 Al 0
Al2 0.00000 0.00000 0.23270 1.00000 0.00330 Al 0
Ca1 0.00650 0.81020 0.85650 1.00000 0.01440 Ca 0
Ca2 0.98710 0.18180 0.10690 1.00000 0.00550 Ca 0
O-H1 0.99270 0.13060 0.92714 1.00000 0.00920 O 1
O-H2 0.00930 0.86960 0.03658 1.00000 0.00890 O 1
O-H3 -0.00140 0.13320 0.78580 1.00000 0.00590 O 1
O-H4 0.00720 0.86940 0.17640 1.00000 0.01180 O 1
OW5 -0.01110 0.33350 0.02487 1.00000 0.01210 O 0
OW6 0.01030 0.66260 0.93990 1.00000 0.01580 O 0
OW7 0.99430 0.33970 0.18770 1.00000 0.02060 O 0
OW8 0.99990 0.65320 0.77520 1.00000 0.01530 O 0
OW9 0.26360 0.40720 0.60549 1.00000 0.01270 O 0
OW10 0.74230 0.59480 0.36020 1.00000 0.01490 O 0
OW11 0.23920 0.40280 0.11240 1.00000 0.02900 O 0
OW12 0.75500 0.59510 0.85040 1.00000 0.01990 O 0
H1 -0.06850 0.58440 0.95390 1.00000 0.02960 H 0
H2 0.70930 0.54550 0.40090 1.00000 0.03340 H 0
H3 0.07310 0.41690 0.00960 1.00000 0.02310 H 0
H4 0.01190 0.80000 0.19880 1.00000 0.03000 H 0
H5 0.01510 0.80390 0.01440 1.00000 0.02310 H 0
H6 0.08240 0.64330 0.94420 1.00000 0.03430 H 0
H7 -0.08250 0.35960 0.01750 1.00000 0.02230 H 0
H8 0.98660 0.20400 0.94860 1.00000 0.03220 H 0
H10 0.72030 0.51670 0.87520 1.00000 0.04690 H 0
H11 0.07130 0.64500 0.75760 1.00000 0.04180 H 0
H12 0.92160 0.35880 0.19710 1.00000 0.03780 H 0
H13 0.92160 0.57170 0.76150 1.00000 0.05700 H 0
H14 -0.00140 0.20850 0.76500 1.00000 0.03040 H 0
H15 0.29560 0.46390 0.63900 1.00000 0.03440 H 0
H16 0.29750 0.46250 0.56980 1.00000 0.02740 H 0
H17 0.08160 0.41960 0.19630 1.00000 0.04550 H 0
H9 0.29650 0.36240 0.10700 1.00000 0.03740 H 0
H18 0.69500 0.62960 0.85260 1.00000 0.05800 H 0
H19 0.28510 0.49500 0.09580 1.00000 0.04240 H 0
H20 0.71750 0.51530 0.33030 1.00000 0.03960 H 0
S1 0.33333 0.66667 0.47560 1.00000 0.00350 S 0
O13 0.33333 0.66667 0.40580 1.00000 0.01250 O 0
O15 0.19380 0.62680 0.49952 1.00000 0.01280 O 0
S2 0.33333 0.66667 0.73040 1.00000 0.00370 S 0
O14 0.33333 0.66667 0.79970 1.00000 0.02170 O 0
O16 0.19190 0.62400 0.70760 1.00000 0.01860 O 0
S3 0.33333 0.66667 -0.01010 1.00000 0.01250 S 0
O17 0.33333 0.66667 0.05960 1.00000 0.01950 O 0
O18 0.19340 0.56680 -0.03250 1.00000 0.01590 O 0
OW19 0.19570 0.57310 0.24470 0.50000 0.04200 O 0
OW20 0.23940 0.53440 0.22990 0.50000 0.06600 O 0
H21 0.28650 0.59500 0.22790 0.50000 0.12600 H 0
H22 0.25790 0.47600 0.20150 0.50000 0.06200 H 0
H23 0.18790 0.52440 0.28440 0.50000 0.05300 H 0
H24 0.23200 0.49260 0.27120 0.50000 0.06900 H 0

loop_
_cod_changelog_entry_id
_cod_changelog_entry_author
_cod_changelog_entry_date
_cod_changelog_entry_text
1
;cod-tools version 3.8.0
Id: cif_guess_AMCSD_atom_types 9581 2023-05-17 12:35:41Z saulius
;
2023-05-18T11:43:14+03:00
;Derived atom types and hydrogen counts
from atom names that follow the AMCSD naming convention
(Wat == water, O-H == hydroxyl).
;

loop_
_cod_related_entry_id
_cod_related_entry_database
_cod_related_entry_code
1 AMCSD 0020840
